data_1572741
loop_
_publ_author_name
'Vald&#xe9;s, Hugo'
'Alpuente, Nora'
'Salvador, Pedro'
'Hashmi, A Stephen K'
'Ribas, Xavi'

_publ_section_title
;
 CCC-NHC Au(iii) pincer complexes as a reliable platform for isolating
 elusive species.
;
_journal_issue 42
_journal_name_full 'Chemical science'
_journal_page_first 17618
_journal_page_last 17628
_journal_paper_doi 10.1039/d4sc02999b
_journal_volume 15
_journal_year 2024
_chemical_formula_moiety '2(C28 H29 Au Cl N4), 2(B F4), 2(C H2 Cl2), 2(C2 H3 N), O H2'
_chemical_formula_sum 'C62 H70 Au2 B2 Cl6 F8 N10 O'
_chemical_formula_weight 1751.53
_space_group_crystal_system monoclinic
_space_group_IT_number 14
_space_group_name_Hall '-P 2yn'
_space_group_name_H-M_alt 'P 1 21/n 1'
_atom_sites_solution_hydrogens mixed
_audit_update_record
;
2024-02-20 deposited with the CCDC.	2024-10-02 downloaded from the CCDC.
;
_cell_angle_alpha 90
_cell_angle_beta 98.923(6)
_cell_angle_gamma 90
_cell_formula_units_Z 2
_cell_length_a 9.3865(19)
_cell_length_b 17.981(4)
_cell_length_c 20.354(5)
_cell_measurement_reflns_used 9884
_cell_measurement_temperature 100.(2)
_cell_measurement_theta_max 28.0999
_cell_measurement_theta_min 2.5385
_cell_volume 3393.7(13)
_computing_cell_refinement 'SAINT V8.40B (Bruker AXS LLC, 2019)'
_computing_data_collection 'Bruker Instrument Service vV6.2.16'
_computing_data_reduction 'SAINT V8.40B (Bruker AXS LLC, 2019)'
_computing_molecular_graphics 'shelXle (C.B. Huebschle, rev 1365)'
_computing_structure_refinement 'SHELXL-2019/1 (Sheldrick, 2019)'
_computing_structure_solution 'XT, VERSION 2018/2'
_diffrn_ambient_temperature 100.(2)
_diffrn_detector_area_resol_mean 7.3910
_diffrn_measured_fraction_theta_full 0.998
_diffrn_measured_fraction_theta_max 0.998
_diffrn_measurement_device 'three-circle diffractometer'
_diffrn_measurement_device_type 'D8 QUEST ECO'
_diffrn_measurement_method 'phi and omega scans'
_diffrn_radiation_monochromator 'doubly curved silicon crystal Bruker Triumph'
_diffrn_radiation_type 'Mo K\a'
_diffrn_radiation_wavelength 0.71073
_diffrn_reflns_av_R_equivalents 0.1018
_diffrn_reflns_av_unetI/netI 0.0452
_diffrn_reflns_limit_h_max 12
_diffrn_reflns_limit_h_min -12
_diffrn_reflns_limit_k_max 23
_diffrn_reflns_limit_k_min -24
_diffrn_reflns_limit_l_max 27
_diffrn_reflns_limit_l_min -27
_diffrn_reflns_number 107683
_diffrn_reflns_theta_full 25.24
_diffrn_reflns_theta_max 28.33
_diffrn_reflns_theta_min 2.47
_diffrn_source_current 20.0
_diffrn_source_power 1.00
_diffrn_source_type 'Ceramic x-ray tube'
_diffrn_source_voltage 50
_exptl_absorpt_coefficient_mu 4.625
_exptl_absorpt_correction_T_max 0.84
_exptl_absorpt_correction_T_min 0.62
_exptl_absorpt_correction_type multi-scan
_exptl_absorpt_process_details
;
Krause, L., Herbst-Irmer, R., Sheldrick, G. M., Stalke, D. (2015).
"Comparison of silver and molybdenum microfocus X-ray sources for
single-crystal structure determination"
J. Appl. Cryst. 48, 3-10.
doi:10.1107/S1600576714022985
;
_exptl_crystal_colour colourless
_exptl_crystal_density_diffrn 1.714
_exptl_crystal_density_method 'not measured'
_exptl_crystal_description plate
_exptl_crystal_F_000 1724
_exptl_crystal_size_max 0.160
_exptl_crystal_size_mid 0.090
_exptl_crystal_size_min 0.040
_refine_diff_density_max 1.993
_refine_diff_density_min -4.131
_refine_ls_extinction_method none
_refine_ls_goodness_of_fit_ref 1.170
_refine_ls_hydrogen_treatment constr
_refine_ls_matrix_type full
_refine_ls_number_parameters 433
_refine_ls_number_reflns 8436
_refine_ls_number_restraints 0
_refine_ls_restrained_S_all 1.170
_refine_ls_R_factor_all 0.0910
_refine_ls_R_factor_gt 0.0715
_refine_ls_shift/su_max 0.001
_refine_ls_shift/su_mean 0.000
_refine_ls_structure_factor_coef Fsqd
_refine_ls_weighting_details 'w=1/[\s^2^(Fo^2^)+82.5472P] where P=(Fo^2^+2Fc^2^)/3'
_refine_ls_weighting_scheme calc
_refine_ls_wR_factor_gt 0.1409
_refine_ls_wR_factor_ref 0.1488
_reflns_Friedel_coverage 0.000
_reflns_number_gt 6907
_reflns_number_total 8436
_reflns_threshold_expression 'I > 2\s(I)'
_cod_data_source_file d4sc02999b3.cif
_cod_data_source_block HV2_67
_cod_depositor_comments
;
The following automatic conversions were performed:

data item '_exptl_absorpt_correction_type' value 'Multi-Scan' was
changed to 'multi-scan' in accordance with the
/home/data/users/saulius/crontab/automatic-downloads/rss-feeds/RSC/lib/dictionaries/cif_core.dic
dictionary named 'cif_core.dic' version 2.4.2 last updated on
2011-04-26.

Automatic conversion script
Id: cif_fix_values 8170 2020-07-09 18:12:32Z antanas 

 Adding full bibliography for 1572736--1572746.cif.
;
_cod_database_code 1572741

loop_
_space_group_symop_operation_xyz
'x, y, z'
'-x+1/2, y+1/2, -z+1/2'
'-x, -y, -z'
'x-1/2, -y-1/2, z-1/2'

loop_
_atom_site_type_symbol
_atom_site_label
_atom_site_fract_x
_atom_site_fract_y
_atom_site_fract_z
_atom_site_U_iso_or_equiv
_atom_site_adp_type
_atom_site_calc_flag
_atom_site_refinement_flags_adp
_atom_site_refinement_flags_occupancy
_atom_site_refinement_flags_posn
_atom_site_occupancy
_atom_site_disorder_assembly
_atom_site_disorder_group
Au Au1 0.77230(4) 0.71589(2) 0.44699(2) 0.02029(10) Uani d . . . 1.000000 . .
Cl Cl2 0.6248(3) 0.71101(15) 0.34145(11) 0.0313(5) Uani d . . . 1.000000 . .
N N4 0.7689(8) 0.8846(4) 0.4097(3) 0.0165(14) Uani d . . . 1.000000 . .
N N11 0.9768(8) 0.8389(4) 0.4554(4) 0.0201(15) Uani d . . . 1.000000 . .
N N20 0.7005(8) 0.5879(4) 0.5252(4) 0.0200(15) Uani d . . . 1.000000 . .
N N22 0.7445(8) 0.5473(5) 0.4322(4) 0.0281(19) Uani d . . . 1.000000 . .
C C14 0.8954(9) 0.7180(5) 0.5391(4) 0.0202(17) Uani d . . . 1.000000 . .
C C5 0.8704(9) 0.9415(5) 0.4080(4) 0.0189(17) Uani d . . . 1.000000 . .
C C6 0.8595(10) 1.0144(5) 0.3843(5) 0.0236(19) Uani d . . . 1.000000 . .
H H6 0.769744 1.035492 0.365227 0.028000 Uiso calc U . R 1.000000 . .
C C7 0.9870(11) 1.0543(6) 0.3903(5) 0.027(2) Uani d . . . 1.000000 . .
H H7 0.983897 1.103845 0.373996 0.032000 Uiso calc U . R 1.000000 . .
C C8 1.1208(10) 1.0249(6) 0.4192(5) 0.027(2) Uani d . . . 1.000000 . .
H H8 1.205319 1.054484 0.421762 0.032000 Uiso calc U . R 1.000000 . .
C C9 1.1305(10) 0.9531(5) 0.4440(5) 0.0245(19) Uani d . . . 1.000000 . .
H H9 1.219487 0.932908 0.465069 0.029000 Uiso calc U . R 1.000000 . .
C C10 1.0038(10) 0.9122(5) 0.4366(4) 0.0216(18) Uani d . . . 1.000000 . .
C C12 1.0833(10) 0.7891(6) 0.4896(5) 0.0262(19) Uani d . . . 1.000000 . .
H H12A 1.172126 0.817333 0.506290 0.031000 Uiso calc U . R 1.000000 . .
H H12B 1.107806 0.750938 0.458142 0.031000 Uiso calc U . R 1.000000 . .
C C13 1.0286(9) 0.7515(5) 0.5473(4) 0.0203(18) Uani d . . . 1.000000 . .
C C15 0.8419(9) 0.6832(5) 0.5920(4) 0.0179(17) Uani d . . . 1.000000 . .
C C16 0.9230(11) 0.6866(5) 0.6548(5) 0.027(2) Uani d . . . 1.000000 . .
H H16 0.888035 0.664161 0.691486 0.032000 Uiso calc U . R 1.000000 . .
C C17 1.0553(11) 0.7227(5) 0.6644(4) 0.027(2) Uani d . . . 1.000000 . .
H H17 1.108590 0.726710 0.707872 0.032000 Uiso calc U . R 1.000000 . .
C C18 1.1104(10) 0.7529(5) 0.6108(5) 0.0249(19) Uani d . . . 1.000000 . .
H H18 1.203864 0.774532 0.617249 0.030000 Uiso calc U . R 1.000000 . .
C C19 0.7009(10) 0.6407(5) 0.5808(4) 0.0244(19) Uani d . . . 1.000000 . .
H H19A 0.688670 0.613308 0.621764 0.029000 Uiso calc U . R 1.000000 . .
H H19B 0.619475 0.675977 0.570435 0.029000 Uiso calc U . R 1.000000 . .
C C21 0.7371(9) 0.6061(5) 0.4658(4) 0.0177(12) Uani d . . . 1.000000 . .
C C3 0.8362(9) 0.8233(5) 0.4373(4) 0.0177(12) Uani d . . . 1.000000 . .
C C23 0.7131(10) 0.4838(6) 0.4678(6) 0.032(2) Uani d . . . 1.000000 . .
C C24 0.7057(12) 0.4081(6) 0.4531(7) 0.042(3) Uani d . . . 1.000000 . .
H H24 0.727244 0.388984 0.412239 0.050000 Uiso calc U . R 1.000000 . .
C C25 0.6651(12) 0.3623(6) 0.5018(8) 0.051(4) Uani d . . . 1.000000 . .
H H25 0.656461 0.310470 0.493220 0.061000 Uiso calc U . R 1.000000 . .
C C26 0.6365(12) 0.3884(6) 0.5620(8) 0.048(4) Uani d . . . 1.000000 . .
H H26 0.610938 0.354242 0.593828 0.058000 Uiso calc U . R 1.000000 . .
C C27 0.6447(10) 0.4654(6) 0.5774(6) 0.035(3) Uani d . . . 1.000000 . .
H H27 0.625594 0.484464 0.618698 0.042000 Uiso calc U . R 1.000000 . .
C C28 0.6825(10) 0.5106(5) 0.5278(5) 0.027(2) Uani d . . . 1.000000 . .
C C29 0.6105(9) 0.8918(5) 0.3895(4) 0.0213(18) Uani d . . . 1.000000 . .
H H29 0.566140 0.842448 0.396394 0.026000 Uiso calc U . R 1.000000 . .
C C30 0.5482(10) 0.9471(6) 0.4315(5) 0.027(2) Uani d . . . 1.000000 . .
H H30A 0.443459 0.949593 0.417833 0.041000 Uiso calc U . R 1.000000 . .
H H30B 0.590436 0.996168 0.426011 0.041000 Uiso calc U . R 1.000000 . .
H H30C 0.569565 0.932096 0.478256 0.041000 Uiso calc U . R 1.000000 . .
C C31 0.5757(10) 0.9107(6) 0.3149(5) 0.027(2) Uani d . . . 1.000000 . .
H H31A 0.472460 0.903192 0.299502 0.040000 Uiso calc U . R 1.000000 . .
H H31B 0.631474 0.878118 0.289825 0.040000 Uiso calc U . R 1.000000 . .
H H31C 0.600873 0.962649 0.307916 0.040000 Uiso calc U . R 1.000000 . .
C C32 0.8011(11) 0.5443(7) 0.3654(5) 0.036(3) Uani d . . . 1.000000 . .
H H32 0.818633 0.596644 0.352180 0.043000 Uiso calc U . R 1.000000 . .
C C33 0.6888(12) 0.5111(8) 0.3114(6) 0.051(4) Uani d . . . 1.000000 . .
H H33A 0.717009 0.520464 0.267731 0.077000 Uiso calc U . R 1.000000 . .
H H33B 0.594858 0.534217 0.313191 0.077000 Uiso calc U . R 1.000000 . .
H H33C 0.682048 0.457417 0.318392 0.077000 Uiso calc U . R 1.000000 . .
C C34 0.9467(12) 0.5036(8) 0.3741(7) 0.054(4) Uani d . . . 1.000000 . .
H H34A 0.989789 0.508865 0.333504 0.081000 Uiso calc U . R 1.000000 . .
H H34B 0.931849 0.450819 0.382799 0.081000 Uiso calc U . R 1.000000 . .
H H34C 1.011318 0.525331 0.411686 0.081000 Uiso calc U . R 1.000000 . .
Cl Cl3S 0.2580(5) 0.2930(3) 0.1709(2) 0.0802(12) Uani d . . . 1.000000 . .
Cl Cl2S 0.5670(5) 0.2776(5) 0.2101(3) 0.126(3) Uani d . . . 1.000000 . .
C C1S 0.4233(17) 0.3233(11) 0.2299(7) 0.079(6) Uani d . . . 1.000000 . .
H H1SA 0.438177 0.377353 0.224672 0.095000 Uiso d U . R 1.000000 . .
H H1SB 0.410654 0.313429 0.276498 0.095000 Uiso d U . R 1.000000 . .
F F3R 0.5197(8) 0.2389(4) 0.3794(4) 0.0489(18) Uani d . . . 1.000000 . .
F F4R 0.3713(8) 0.1531(6) 0.4140(4) 0.072(3) Uani d . . . 1.000000 . .
F F2R 0.509(2) 0.2102(8) 0.4890(7) 0.050(5) Uani d . P . 0.48(2) A 1
F F5R 0.612(2) 0.1297(10) 0.4261(14) 0.055(7) Uani d . P . 0.48(2) A 1
F F2' 0.605(2) 0.1596(15) 0.4581(13) 0.090(12) Uani d . P . 0.52(2) A 2
F F5' 0.5320(19) 0.1217(8) 0.3554(11) 0.074(7) Uani d . P . 0.52(2) A 2
B B1R 0.5039(15) 0.1759(8) 0.4178(11) 0.060(5) Uani d . . . 1.000000 . .
N N1N 0.2790(14) 0.4781(9) 0.2560(7) 0.067(4) Uani d . . . 1.000000 . .
C C2N 0.2777(16) 0.5402(12) 0.2461(7) 0.064(4) Uani d . . . 1.000000 . .
C C3N 0.288(2) 0.6200(10) 0.2373(8) 0.084(6) Uani d . . . 1.000000 . .
H H3NA 0.196514 0.643414 0.243266 0.126000 Uiso calc U . R 1.000000 . .
H H3NB 0.308210 0.630586 0.192400 0.126000 Uiso calc U . R 1.000000 . .
H H3NC 0.365878 0.639908 0.270171 0.126000 Uiso calc U . R 1.000000 . .
O O1W 0.0550(16) 0.6899(11) 0.3348(8) 0.051(5) Uani d . P . 0.500000 . .

loop_
_atom_site_aniso_label
_atom_site_aniso_U_11
_atom_site_aniso_U_22
_atom_site_aniso_U_33
_atom_site_aniso_U_12
_atom_site_aniso_U_13
_atom_site_aniso_U_23
Au1 0.02390(16) 0.02187(16) 0.01395(15) 0.00205(16) -0.00068(10) 0.00181(16)
Cl2 0.0384(12) 0.0330(12) 0.0198(10) -0.0025(11) -0.0043(9) 0.0036(10)
N4 0.023(4) 0.012(3) 0.015(3) 0.002(3) 0.003(3) 0.009(3)
N11 0.019(3) 0.023(4) 0.018(4) 0.004(3) 0.003(3) 0.001(3)
N20 0.025(4) 0.013(3) 0.021(4) 0.001(3) -0.001(3) 0.002(3)
N22 0.019(4) 0.036(5) 0.027(4) 0.014(3) -0.003(3) 0.001(4)
C14 0.026(4) 0.016(4) 0.017(4) 0.008(4) -0.004(3) 0.005(4)
C5 0.021(4) 0.021(4) 0.014(4) 0.000(3) 0.002(3) 0.001(3)
C6 0.029(5) 0.020(4) 0.021(4) 0.002(4) 0.000(4) 0.005(4)
C7 0.035(5) 0.023(5) 0.024(5) -0.002(4) 0.009(4) 0.005(4)
C8 0.028(5) 0.030(5) 0.023(5) -0.006(4) 0.006(4) -0.002(4)
C9 0.024(4) 0.028(5) 0.021(4) -0.001(4) 0.002(4) 0.003(4)
C10 0.024(4) 0.025(5) 0.017(4) 0.000(4) 0.006(3) 0.004(4)
C12 0.022(4) 0.027(5) 0.029(5) 0.006(4) 0.001(3) 0.007(4)
C13 0.019(4) 0.018(4) 0.022(4) 0.001(3) -0.004(3) 0.001(4)
C15 0.023(4) 0.017(4) 0.013(4) 0.007(3) 0.002(3) 0.001(3)
C16 0.035(5) 0.024(5) 0.020(5) 0.007(4) 0.001(4) 0.004(4)
C17 0.039(5) 0.019(5) 0.019(4) 0.002(4) -0.005(4) -0.002(4)
C18 0.025(5) 0.024(5) 0.024(5) 0.006(4) -0.001(4) 0.004(4)
C19 0.027(5) 0.027(5) 0.019(4) 0.002(4) 0.005(4) 0.000(4)
C21 0.019(3) 0.014(3) 0.019(3) 0.005(2) 0.000(2) 0.000(2)
C3 0.019(3) 0.014(3) 0.019(3) 0.005(2) 0.000(2) 0.000(2)
C23 0.023(5) 0.024(5) 0.045(6) 0.006(4) -0.011(4) -0.004(4)
C24 0.032(6) 0.027(6) 0.060(8) 0.011(5) -0.013(5) -0.009(5)
C25 0.034(6) 0.018(5) 0.089(11) 0.003(4) -0.023(6) -0.001(6)
C26 0.026(5) 0.027(6) 0.083(10) -0.003(4) -0.021(6) 0.025(6)
C27 0.023(5) 0.028(5) 0.047(7) -0.002(4) -0.013(4) 0.015(5)
C28 0.021(4) 0.018(5) 0.038(6) 0.002(4) -0.009(4) 0.007(4)
C29 0.018(4) 0.023(5) 0.022(4) 0.004(3) 0.001(3) 0.006(4)
C30 0.024(5) 0.030(5) 0.029(5) 0.005(4) 0.010(4) 0.004(4)
C31 0.025(5) 0.033(5) 0.022(5) 0.002(4) 0.000(4) 0.003(4)
C32 0.029(5) 0.052(7) 0.026(5) 0.001(5) 0.000(4) -0.022(5)
C33 0.035(6) 0.071(9) 0.045(7) 0.010(6) -0.004(5) -0.036(7)
C34 0.026(6) 0.070(9) 0.065(9) 0.014(6) 0.003(6) -0.030(7)
Cl3S 0.068(2) 0.085(3) 0.085(3) -0.002(2) 0.005(2) -0.005(3)
Cl2S 0.062(3) 0.236(8) 0.079(3) 0.021(4) 0.011(2) 0.052(4)
C1S 0.077(11) 0.110(14) 0.041(8) 0.053(10) -0.019(7) -0.031(9)
F3R 0.064(5) 0.031(4) 0.057(4) 0.014(3) 0.026(4) 0.009(3)
F4R 0.032(4) 0.113(8) 0.067(5) -0.018(4) -0.006(4) 0.024(5)
F2R 0.089(13) 0.028(8) 0.035(8) -0.012(8) 0.014(7) -0.003(6)
F5R 0.038(10) 0.023(9) 0.11(2) 0.015(8) 0.013(13) 0.013(9)
F2' 0.048(14) 0.10(2) 0.10(2) -0.044(16) -0.043(14) 0.067(17)
F5' 0.072(12) 0.027(8) 0.120(17) 0.007(7) 0.008(11) -0.022(9)
B1R 0.029(7) 0.026(7) 0.121(16) -0.005(5) 0.004(8) 0.024(8)
N1N 0.052(8) 0.075(10) 0.068(9) -0.011(7) -0.011(6) -0.016(8)
C2N 0.051(9) 0.098(14) 0.038(8) 0.007(9) -0.006(6) -0.012(9)
C3N 0.116(15) 0.083(13) 0.048(9) 0.047(12) -0.006(9) -0.001(9)
O1W 0.026(8) 0.089(14) 0.039(9) 0.033(8) 0.009(7) 0.011(9)

loop_
_atom_type_symbol
_atom_type_description
_atom_type_scat_dispersion_real
_atom_type_scat_dispersion_imag
_atom_type_scat_source
C C 0.0033 0.0016 'International Tables Vol C Tables 4.2.6.8 and 6.1.1.4'
H H 0.0000 0.0000 'International Tables Vol C Tables 4.2.6.8 and 6.1.1.4'
Au Au -2.0133 8.8022 'International Tables Vol C Tables 4.2.6.8 and 6.1.1.4'
B B 0.0013 0.0007 'International Tables Vol C Tables 4.2.6.8 and 6.1.1.4'
Cl Cl 0.1484 0.1585 'International Tables Vol C Tables 4.2.6.8 and 6.1.1.4'
F F 0.0171 0.0103 'International Tables Vol C Tables 4.2.6.8 and 6.1.1.4'
N N 0.0061 0.0033 'International Tables Vol C Tables 4.2.6.8 and 6.1.1.4'
O O 0.0106 0.0060 'International Tables Vol C Tables 4.2.6.8 and 6.1.1.4'

loop_
_geom_angle_atom_site_label_1
_geom_angle_atom_site_label_2
_geom_angle_atom_site_label_3
_geom_angle_site_symmetry_1
_geom_angle_site_symmetry_3
_geom_angle
_geom_angle_publ_flag
C3 Au1 C14 . . 86.5(4) ?
C3 Au1 C21 . . 171.4(3) ?
C14 Au1 C21 . . 86.0(4) ?
C3 Au1 Cl2 . . 95.0(2) ?
C14 Au1 Cl2 . . 178.3(3) ?
C21 Au1 Cl2 . . 92.6(2) ?
C3 N4 C5 . . 109.4(7) ?
C3 N4 C29 . . 124.8(7) ?
C5 N4 C29 . . 125.7(7) ?
C3 N11 C10 . . 109.4(7) ?
C3 N11 C12 . . 125.5(8) ?
C10 N11 C12 . . 125.0(8) ?
C21 N20 C28 . . 108.9(8) ?
C21 N20 C19 . . 124.1(7) ?
C28 N20 C19 . . 126.5(8) ?
C21 N22 C23 . . 111.3(8) ?
C21 N22 C32 . . 124.4(9) ?
C23 N22 C32 . . 123.8(9) ?
C13 C14 C15 . . 122.0(8) ?
C13 C14 Au1 . . 119.6(6) ?
C15 C14 Au1 . . 118.5(6) ?
C6 C5 C10 . . 120.7(8) ?
C6 C5 N4 . . 132.9(8) ?
C10 C5 N4 . . 106.4(7) ?
C7 C6 C5 . . 116.1(9) ?
C7 C6 H6 . . 121.900000 ?
C5 C6 H6 . . 121.900000 ?
C6 C7 C8 . . 123.1(9) ?
C6 C7 H7 . . 118.400000 ?
C8 C7 H7 . . 118.400000 ?
C9 C8 C7 . . 120.5(9) ?
C9 C8 H8 . . 119.700000 ?
C7 C8 H8 . . 119.700000 ?
C8 C9 C10 . . 116.6(9) ?
C8 C9 H9 . . 121.700000 ?
C10 C9 H9 . . 121.700000 ?
C9 C10 C5 . . 122.9(9) ?
C9 C10 N11 . . 130.9(8) ?
C5 C10 N11 . . 106.2(8) ?
N11 C12 C13 . . 111.1(7) ?
N11 C12 H12A . . 109.400000 ?
C13 C12 H12A . . 109.400000 ?
N11 C12 H12B . . 109.400000 ?
C13 C12 H12B . . 109.400000 ?
H12A C12 H12B . . 108.000000 ?
C14 C13 C18 . . 118.6(9) ?
C14 C13 C12 . . 120.9(8) ?
C18 C13 C12 . . 120.3(8) ?
C16 C15 C14 . . 118.6(8) ?
C16 C15 C19 . . 120.2(8) ?
C14 C15 C19 . . 121.2(8) ?
C15 C16 C17 . . 120.1(9) ?
C15 C16 H16 . . 120.000000 ?
C17 C16 H16 . . 120.000000 ?
C16 C17 C18 . . 120.5(9) ?
C16 C17 H17 . . 119.700000 ?
C18 C17 H17 . . 119.700000 ?
C17 C18 C13 . . 120.1(9) ?
C17 C18 H18 . . 120.000000 ?
C13 C18 H18 . . 120.000000 ?
N20 C19 C15 . . 109.7(7) ?
N20 C19 H19A . . 109.700000 ?
C15 C19 H19A . . 109.700000 ?
N20 C19 H19B . . 109.700000 ?
C15 C19 H19B . . 109.700000 ?
H19A C19 H19B . . 108.200000 ?
N22 C21 N20 . . 109.0(8) ?
N22 C21 Au1 . . 132.7(7) ?
N20 C21 Au1 . . 118.2(6) ?
N11 C3 N4 . . 108.6(7) ?
N11 C3 Au1 . . 117.6(6) ?
N4 C3 Au1 . . 133.5(6) ?
C28 C23 C24 . . 121.4(11) ?
C28 C23 N22 . . 105.1(8) ?
C24 C23 N22 . . 133.5(11) ?
C25 C24 C23 . . 115.8(12) ?
C25 C24 H24 . . 122.100000 ?
C23 C24 H24 . . 122.100000 ?
C26 C25 C24 . . 123.2(11) ?
C26 C25 H25 . . 118.400000 ?
C24 C25 H25 . . 118.400000 ?
C25 C26 C27 . . 121.2(12) ?
C25 C26 H26 . . 119.400000 ?
C27 C26 H26 . . 119.400000 ?
C28 C27 C26 . . 115.0(12) ?
C28 C27 H27 . . 122.500000 ?
C26 C27 H27 . . 122.500000 ?
C23 C28 C27 . . 123.4(10) ?
C23 C28 N20 . . 105.6(9) ?
C27 C28 N20 . . 131.0(10) ?
N4 C29 C30 . . 111.5(8) ?
N4 C29 C31 . . 110.0(7) ?
C30 C29 C31 . . 112.1(8) ?
N4 C29 H29 . . 107.700000 ?
C30 C29 H29 . . 107.700000 ?
C31 C29 H29 . . 107.700000 ?
C29 C30 H30A . . 109.500000 ?
C29 C30 H30B . . 109.500000 ?
H30A C30 H30B . . 109.500000 ?
C29 C30 H30C . . 109.500000 ?
H30A C30 H30C . . 109.500000 ?
H30B C30 H30C . . 109.500000 ?
C29 C31 H31A . . 109.500000 ?
C29 C31 H31B . . 109.500000 ?
H31A C31 H31B . . 109.500000 ?
C29 C31 H31C . . 109.500000 ?
H31A C31 H31C . . 109.500000 ?
H31B C31 H31C . . 109.500000 ?
C33 C32 N22 . . 110.9(9) ?
C33 C32 C34 . . 113.7(9) ?
N22 C32 C34 . . 109.8(9) ?
C33 C32 H32 . . 107.400000 ?
N22 C32 H32 . . 107.400000 ?
C34 C32 H32 . . 107.400000 ?
C32 C33 H33A . . 109.500000 ?
C32 C33 H33B . . 109.500000 ?
H33A C33 H33B . . 109.500000 ?
C32 C33 H33C . . 109.500000 ?
H33A C33 H33C . . 109.500000 ?
H33B C33 H33C . . 109.500000 ?
C32 C34 H34A . . 109.500000 ?
C32 C34 H34B . . 109.500000 ?
H34A C34 H34B . . 109.500000 ?
C32 C34 H34C . . 109.500000 ?
H34A C34 H34C . . 109.500000 ?
H34B C34 H34C . . 109.500000 ?
C1S Cl2S O1W . 2_545 93.9(8) ?
Cl2S C1S Cl3S . . 108.5(8) ?
Cl2S C1S H1SA . . 108.800000 ?
Cl3S C1S H1SA . . 109.300000 ?
Cl2S C1S H1SB . . 111.200000 ?
Cl3S C1S H1SB . . 110.400000 ?
H1SA C1S H1SB . . 108.600000 ?
F2' B1R F4R . . 128.0(18) ?
F4R B1R F5R . . 121.7(15) ?
F2' B1R F3R . . 116.3(15) ?
F4R B1R F3R . . 113.9(12) ?
F5R B1R F3R . . 116.2(17) ?
F4R B1R F2R . . 94.0(14) ?
F5R B1R F2R . . 102.7(18) ?
F3R B1R F2R . . 101.9(12) ?
F2' B1R F5' . . 100.(2) ?
F4R B1R F5' . . 92.0(13) ?
F3R B1R F5' . . 90.3(14) ?
N1N C2N C3N . . 175.0(18) ?
C2N C3N H3NA . . 109.500000 ?
C2N C3N H3NB . . 109.500000 ?
H3NA C3N H3NB . . 109.500000 ?
C2N C3N H3NC . . 109.500000 ?
H3NA C3N H3NC . . 109.500000 ?
H3NB C3N H3NC . . 109.500000 ?

loop_
_geom_bond_atom_site_label_1
_geom_bond_atom_site_label_2
_geom_bond_site_symmetry_2
_geom_bond_distance
_geom_bond_publ_flag
Au1 C3 . 2.040(9) ?
Au1 C14 . 2.044(8) ?
Au1 C21 . 2.048(9) ?
Au1 Cl2 . 2.370(2) ?
N4 C3 . 1.349(10) ?
N4 C5 . 1.403(11) ?
N4 C29 . 1.486(11) ?
N11 C3 . 1.343(11) ?
N11 C10 . 1.406(12) ?
N11 C12 . 1.439(11) ?
N20 C21 . 1.347(11) ?
N20 C28 . 1.402(12) ?
N20 C19 . 1.478(12) ?
N22 C21 . 1.267(12) ?
N22 C23 . 1.409(14) ?
N22 C32 . 1.535(13) ?
C14 C13 . 1.374(12) ?
C14 C15 . 1.404(12) ?
C5 C6 . 1.395(12) ?
C5 C10 . 1.399(12) ?
C6 C7 . 1.384(13) ?
C6 H6 . 0.950000 ?
C7 C8 . 1.406(14) ?
C7 H7 . 0.950000 ?
C8 C9 . 1.383(14) ?
C8 H8 . 0.950000 ?
C9 C10 . 1.387(13) ?
C9 H9 . 0.950000 ?
C12 C13 . 1.513(13) ?
C12 H12A . 0.990000 ?
C12 H12B . 0.990000 ?
C13 C18 . 1.397(12) ?
C15 C16 . 1.385(12) ?
C15 C19 . 1.514(13) ?
C16 C17 . 1.388(14) ?
C16 H16 . 0.950000 ?
C17 C18 . 1.388(14) ?
C17 H17 . 0.950000 ?
C18 H18 . 0.950000 ?
C19 H19A . 0.990000 ?
C19 H19B . 0.990000 ?
C23 C28 . 1.384(15) ?
C23 C24 . 1.393(14) ?
C24 C25 . 1.387(19) ?
C24 H24 . 0.950000 ?
C25 C26 . 1.38(2) ?
C25 H25 . 0.950000 ?
C26 C27 . 1.418(16) ?
C26 H26 . 0.950000 ?
C27 C28 . 1.385(15) ?
C27 H27 . 0.950000 ?
C29 C30 . 1.489(13) ?
C29 C31 . 1.541(12) ?
C29 H29 . 1.000000 ?
C30 H30A . 0.980000 ?
C30 H30B . 0.980000 ?
C30 H30C . 0.980000 ?
C31 H31A . 0.980000 ?
C31 H31B . 0.980000 ?
C31 H31C . 0.980000 ?
C32 C33 . 1.522(14) ?
C32 C34 . 1.535(15) ?
C32 H32 . 1.000000 ?
C33 H33A . 0.980000 ?
C33 H33B . 0.980000 ?
C33 H33C . 0.980000 ?
C34 H34A . 0.980000 ?
C34 H34B . 0.980000 ?
C34 H34C . 0.980000 ?
Cl3S C1S . 1.889(15) ?
Cl2S C1S . 1.681(15) ?
Cl2S O1W 2_545 2.076(18) ?
C1S H1SA . 0.990000 ?
C1S H1SB . 0.990300 ?
F3R B1R . 1.397(16) ?
F4R B1R . 1.301(15) ?
F2R B1R . 1.57(3) ?
F5R B1R . 1.30(2) ?
F2' B1R . 1.19(3) ?
F5' B1R . 1.65(3) ?
N1N C2N . 1.13(2) ?
C2N C3N . 1.45(3) ?
C3N H3NA . 0.980000 ?
C3N H3NB . 0.980000 ?
C3N H3NC . 0.980000 ?

loop_
_geom_torsion_atom_site_label_1
_geom_torsion_atom_site_label_2
_geom_torsion_atom_site_label_3
_geom_torsion_atom_site_label_4
_geom_torsion_site_symmetry_1
_geom_torsion_site_symmetry_2
_geom_torsion_site_symmetry_3
_geom_torsion_site_symmetry_4
_geom_torsion
_geom_torsion_publ_flag
C3 N4 C5 C6 . . . . 179.0(10) ?
C29 N4 C5 C6 . . . . -5.6(15) ?
C3 N4 C5 C10 . . . . -0.6(10) ?
C29 N4 C5 C10 . . . . 174.9(8) ?
C10 C5 C6 C7 . . . . 0.8(13) ?
N4 C5 C6 C7 . . . . -178.7(9) ?
C5 C6 C7 C8 . . . . -1.0(14) ?
C6 C7 C8 C9 . . . . -0.5(15) ?
C7 C8 C9 C10 . . . . 2.1(14) ?
C8 C9 C10 C5 . . . . -2.4(14) ?
C8 C9 C10 N11 . . . . 179.4(9) ?
C6 C5 C10 C9 . . . . 0.9(14) ?
N4 C5 C10 C9 . . . . -179.4(8) ?
C6 C5 C10 N11 . . . . 179.5(8) ?
N4 C5 C10 N11 . . . . -0.9(9) ?
C3 N11 C10 C9 . . . . -179.6(10) ?
C12 N11 C10 C9 . . . . 1.3(15) ?
C3 N11 C10 C5 . . . . 2.0(10) ?
C12 N11 C10 C5 . . . . -177.1(8) ?
C3 N11 C12 C13 . . . . -46.0(12) ?
C10 N11 C12 C13 . . . . 133.0(9) ?
C15 C14 C13 C18 . . . . -2.3(14) ?
Au1 C14 C13 C18 . . . . 179.5(7) ?
C15 C14 C13 C12 . . . . -179.6(8) ?
Au1 C14 C13 C12 . . . . 2.2(12) ?
N11 C12 C13 C14 . . . . 49.2(12) ?
N11 C12 C13 C18 . . . . -128.0(9) ?
C13 C14 C15 C16 . . . . 3.8(14) ?
Au1 C14 C15 C16 . . . . -178.0(7) ?
C13 C14 C15 C19 . . . . -174.5(8) ?
Au1 C14 C15 C19 . . . . 3.7(11) ?
C14 C15 C16 C17 . . . . -1.2(14) ?
C19 C15 C16 C17 . . . . 177.1(9) ?
C15 C16 C17 C18 . . . . -2.7(15) ?
C16 C17 C18 C13 . . . . 4.2(14) ?
C14 C13 C18 C17 . . . . -1.7(14) ?
C12 C13 C18 C17 . . . . 175.6(9) ?
C21 N20 C19 C15 . . . . -48.6(11) ?
C28 N20 C19 C15 . . . . 121.9(9) ?
C16 C15 C19 N20 . . . . -128.1(9) ?
C14 C15 C19 N20 . . . . 50.1(11) ?
C23 N22 C21 N20 . . . . -0.3(10) ?
C32 N22 C21 N20 . . . . -172.2(8) ?
C23 N22 C21 Au1 . . . . 178.5(7) ?
C32 N22 C21 Au1 . . . . 6.7(13) ?
C28 N20 C21 N22 . . . . -0.6(10) ?
C19 N20 C21 N22 . . . . 171.4(8) ?
C28 N20 C21 Au1 . . . . -179.6(6) ?
C19 N20 C21 Au1 . . . . -7.6(11) ?
C10 N11 C3 N4 . . . . -2.4(10) ?
C12 N11 C3 N4 . . . . 176.7(8) ?
C10 N11 C3 Au1 . . . . 171.7(6) ?
C12 N11 C3 Au1 . . . . -9.2(12) ?
C5 N4 C3 N11 . . . . 1.8(10) ?
C29 N4 C3 N11 . . . . -173.6(8) ?
C5 N4 C3 Au1 . . . . -171.0(7) ?
C29 N4 C3 Au1 . . . . 13.5(13) ?
C21 N22 C23 C28 . . . . 1.1(10) ?
C32 N22 C23 C28 . . . . 173.0(8) ?
C21 N22 C23 C24 . . . . 179.4(11) ?
C32 N22 C23 C24 . . . . -8.7(16) ?
C28 C23 C24 C25 . . . . 0.5(15) ?
N22 C23 C24 C25 . . . . -177.6(10) ?
C23 C24 C25 C26 . . . . -1.5(16) ?
C24 C25 C26 C27 . . . . 1.2(17) ?
C25 C26 C27 C28 . . . . 0.1(15) ?
C24 C23 C28 C27 . . . . 0.8(15) ?
N22 C23 C28 C27 . . . . 179.4(8) ?
C24 C23 C28 N20 . . . . -179.9(9) ?
N22 C23 C28 N20 . . . . -1.3(10) ?
C26 C27 C28 C23 . . . . -1.1(14) ?
C26 C27 C28 N20 . . . . 179.8(9) ?
C21 N20 C28 C23 . . . . 1.2(10) ?
C19 N20 C28 C23 . . . . -170.5(8) ?
C21 N20 C28 C27 . . . . -179.6(9) ?
C19 N20 C28 C27 . . . . 8.7(15) ?
C3 N4 C29 C30 . . . . 113.0(10) ?
C5 N4 C29 C30 . . . . -61.8(11) ?
C3 N4 C29 C31 . . . . -122.0(9) ?
C5 N4 C29 C31 . . . . 63.3(11) ?
C21 N22 C32 C33 . . . . -123.5(11) ?
C23 N22 C32 C33 . . . . 65.6(13) ?
C21 N22 C32 C34 . . . . 110.0(11) ?
C23 N22 C32 C34 . . . . -60.9(12) ?
O1W Cl2S C1S Cl3S 2_545 . . . -24.1(11) ?
